data_1520858
loop_
_publ_author_name
'Blanchandin, S.'
'Thomas, P.'
'Champarnaud-Mesjard, J.C.'
'Frit, B.'

_publ_section_title
;
 Crystal structure of Nb2 Te4 O13
;
_journal_name_full 'Journal of Alloys Compd.'
_journal_page_first 175
_journal_page_last 185
_journal_volume 306
_journal_year 2000
_chemical_formula_sum 'Nb2 O13 Te4'
_chemical_name_systematic 'Nb2 Te4 O13'
_space_group_IT_number 2
_symmetry_space_group_name_Hall '-P 1'
_symmetry_space_group_name_H-M 'P -1'
_cell_angle_alpha 116.05
_cell_angle_beta 90.192
_cell_angle_gamma 90.031
_cell_formula_units_Z 4
_cell_length_a 7.5609
_cell_length_b 12.697
_cell_length_c 12.736
_cell_volume 1098.447
_citation_journal_id_ASTM JALCEU
_cod_data_source_file Blanchandin_JALCEU_2000_1368.cif
_cod_data_source_block Nb2O13Te4
_cod_database_code 1520858

loop_
_symmetry_equiv_pos_as_xyz
x,y,z
-x,-y,-z

loop_
_atom_site_label
_atom_site_type_symbol
_atom_site_fract_x
_atom_site_fract_y
_atom_site_fract_z
_atom_site_occupancy
_atom_site_U_iso_or_equiv
O3 O-2 0.3873 0.1252 0.1352 1 0.0
Te2 Te+4 0.1203 0.9526 0.7615 1 0.0
Te8 Te+4 0.7033 0.5458 0.0119 1 0.0
Nb2 Nb+5 0.3569 0.2022 0.0373 1 0.0
O24 O-2 0.3737 0.2449 0.435 1 0.0
Te5 Te+4 0.8777 0.5497 0.7229 1 0.0
O8 O-2 0.9311 0.8524 0.6772 1 0.0
Nb1 Nb+5 0.6042 0.2812 0.4638 1 0.0
O2 O-2 0.124 0.4032 0.8504 1 0.0
O14 O-2 0.1231 0.2051 0.5679 1 0.0
Nb3 Nb+5 0.1056 0.2959 0.4716 1 0.0
O13 O-2 0.1862 0.4356 0.6134 1 0.0
O20 O-2 0.875 0.3293 0.5015 1 0.0
O5 O-2 0.1015 0.6908 0.0391 1 0.0
O18 O-2 0.3684 0.8116 0.4431 1 0.0
O26 O-2 0.4436 0.5775 0.3783 1 0.0
Te3 Te+4 0.6234 0.4677 0.2974 1 0.0
O12 O-2 0.8526 0.6155 0.6192 1 0.0
O19 O-2 0.436 0.0701 0.8892 1 0.0
O4 O-2 0.3075 0.3626 0.1756 1 0.0
O7 O-2 0.1304 0.8837 0.8662 1 0.0
O15 O-2 0.3064 0.8592 0.2467 1 0.0
O21 O-2 0.877 0.8342 0.9955 1 0.0
O25 O-2 0.3743 0.7532 0.9285 1 0.0
Te1 Te+4 0.4502 0.7648 0.2887 1 0.0
O10 O-2 0.5404 0.5092 0.1007 1 0.0
O17 O-2 0.208 0.6578 0.2342 1 0.0
O9 O-2 0.0655 0.6489 0.8095 1 0.0
O1 O-2 0.6065 0.383 0.3849 1 0.0
O11 O-2 0.3113 0.8592 0.6724 1 0.0
O23 O-2 0.3781 0.0982 0.6495 1 0.0
O22 O-2 0.179 0.9381 0.1037 1 0.0
Te4 Te+4 0.3725 0.0169 0.2034 1 0.0
Te6 Te+4 0.9727 0.2679 0.8073 1 0.0
Te7 Te+4 0.2155 0.0512 0.5191 1 0.0
O6 O-2 0.0549 0.0011 0.5983 1 0.0
O16 O-2 0.6367 0.7039 0.0613 1 0.0
Nb4 Nb+5 0.1422 0.7927 0.9526 1 0.0
